data_4110003
loop_
_publ_author_name
'Atsushi Kondo'
'Hiroshi Noguchi'
'Lucia Carlucci'
'Davide M. Proserpio'
'Gianfranco Ciani'
'Hiroshi Kajiro'
'Tomonori Ohba'
'Hirofumi Kanoh'
'Katsumi Kaneko'

_publ_section_title
;
 Double-Step Gas Sorption of a Two-Dimensional Metal-Organic Framework
;
_journal_name_full 'Journal of the American Chemical Society'
_journal_page_first 12362
_journal_page_last 12363
_journal_paper_doi 10.1021/ja073568h
_journal_volume 129
_journal_year 2007
_chemical_formula_sum 'C22 H16 Cu F6 N4 O6 S2'
_chemical_formula_weight 674.05
_space_group_IT_number 60
_symmetry_cell_setting orthorhombic
_symmetry_space_group_name_Hall '-P 2n 2ab'
_symmetry_space_group_name_H-M 'P b c n'
_atom_sites_solution_hydrogens geom
_atom_sites_solution_primary direct
_atom_sites_solution_secondary difmap
_cell_angle_alpha 90.00
_cell_angle_beta 90.00
_cell_angle_gamma 90.00
_cell_formula_units_Z 4
_cell_length_a 15.319(3)
_cell_length_b 16.158(3)
_cell_length_c 13.688(3)
_cell_measurement_reflns_used 9809
_cell_measurement_temperature 150(2)
_cell_measurement_theta_max 57.0
_cell_measurement_theta_min 4.7
_cell_volume 3388.1(12)
_computing_molecular_graphics SCHAKAL
_computing_structure_refinement 'SHELXL-97 (Sheldrick, 1997)'
_computing_structure_solution SIR92
_diffrn_ambient_temperature 150(2)
_diffrn_detector_type CCD_plate
_diffrn_measured_fraction_theta_full 1.000
_diffrn_measured_fraction_theta_max 0.988
_diffrn_measurement_device SMART
_diffrn_measurement_method omega-scan
_diffrn_radiation_monochromator graphite
_diffrn_radiation_source 'fine-focus sealed tube'
_diffrn_radiation_type MoK\a
_diffrn_radiation_wavelength 0.71073
_diffrn_reflns_av_R_equivalents 0.0365
_diffrn_reflns_av_sigmaI/netI 0.0260
_diffrn_reflns_limit_h_max 20
_diffrn_reflns_limit_h_min -20
_diffrn_reflns_limit_k_max 21
_diffrn_reflns_limit_k_min -21
_diffrn_reflns_limit_l_max 18
_diffrn_reflns_limit_l_min -18
_diffrn_reflns_number 33119
_diffrn_reflns_theta_full 25.00
_diffrn_reflns_theta_max 29.00
_diffrn_reflns_theta_min 1.83
_diffrn_standards_decay_% 0
_exptl_absorpt_coefficient_mu 0.837
_exptl_absorpt_correction_T_max 1.00
_exptl_absorpt_correction_T_min 0.84
_exptl_absorpt_correction_type empirical
_exptl_crystal_colour blue
_exptl_crystal_density_diffrn 1.321
_exptl_crystal_description cube
_exptl_crystal_F_000 1356
_exptl_crystal_size_max 0.20
_exptl_crystal_size_mid 0.18
_exptl_crystal_size_min 0.16
_refine_diff_density_max 1.357
_refine_diff_density_min -0.611
_refine_diff_density_rms 0.077
_refine_ls_extinction_method none
_refine_ls_goodness_of_fit_all 1.048
_refine_ls_hydrogen_treatment constr
_refine_ls_matrix_type full
_refine_ls_number_parameters 203
_refine_ls_number_reflns 4458
_refine_ls_number_restraints 51
_refine_ls_restrained_S_all 1.064
_refine_ls_R_factor_all 0.0583
_refine_ls_R_factor_obs 0.0420
_refine_ls_shift/su_max 0.001
_refine_ls_shift/su_mean 0.000
_refine_ls_structure_factor_coef Fsqd
_refine_ls_weighting_details 'calc w=1/[\s^2^(Fo^2^)+(0.0648P)^2^+1.7058P] where P=(Fo^2^+2Fc^2^)/3'
_refine_ls_weighting_scheme calc
_refine_ls_wR_factor_all 0.1175
_refine_ls_wR_factor_obs 0.1114
_reflns_number_observed 3423
_reflns_number_total 4458
_reflns_observed_criterion >2sigma(I)
_cod_data_source_file ja073568hsi20070518_083923.cif
_cod_data_source_block 1MeOH
_cod_original_cell_volume 3388.3(12)
_cod_database_code 4110003
_exptl_absorpt_correction_nazim 7.1
_diffrn_measurement_domega 0.30
_diffrn_measurement_rtime 30

loop_
_symmetry_equiv_pos_as_xyz
'x, y, z'
'-x+1/2, -y+1/2, z+1/2'
'x+1/2, -y+1/2, -z'
'-x, y, -z+1/2'
'-x, -y, -z'
'x-1/2, y-1/2, -z-1/2'
'-x-1/2, y-1/2, z'
'x, -y, z-1/2'

loop_
_atom_site_label
_atom_site_type_symbol
_atom_site_fract_x
_atom_site_fract_y
_atom_site_fract_z
_atom_site_U_iso_or_equiv
_atom_site_adp_type
_atom_site_occupancy
_atom_site_symmetry_multiplicity
_atom_site_calc_flag
_atom_site_refinement_flags
_atom_site_disorder_assembly
_atom_site_disorder_group
Cu Cu 0.5000 0.809904(17) 0.7500 0.01555(11) Uani 1 2 d S . .
C10 C 0.41297(12) 0.65661(11) 0.68286(15) 0.0229(4) Uani 1 1 d . . .
H10 H 0.4610 0.6538 0.6414 0.027 Uiso 1 1 calc R A .
C8 C 0.28011(11) 0.59591(11) 0.74090(13) 0.0174(3) Uani 1 1 d . . .
C5 C 0.59682(13) 0.95502(11) 0.68170(15) 0.0231(4) Uani 1 1 d . . .
H5 H 0.5582 0.9501 0.6296 0.028 Uiso 1 1 calc R A .
C3 C 0.71502(12) 1.02809(11) 0.75799(13) 0.0182(4) Uani 1 1 d . . .
C7 C 0.27261(12) 0.66433(11) 0.80250(14) 0.0212(4) Uani 1 1 d . . .
H7 H 0.2248 0.6691 0.8440 0.025 Uiso 1 1 calc R . .
C4 C 0.65678(13) 1.01887(12) 0.68069(15) 0.0241(4) Uani 1 1 d . . .
H4 H 0.6582 1.0556 0.6285 0.029 Uiso 1 1 calc R . .
C1 C 0.64825(12) 0.90793(11) 0.82900(14) 0.0211(4) Uani 1 1 d . . .
H1 H 0.6459 0.8697 0.8798 0.025 Uiso 1 1 calc R A .
C6 C 0.33594(12) 0.72469(11) 0.80196(14) 0.0199(4) Uani 1 1 d . . .
H6 H 0.3299 0.7695 0.8441 0.024 Uiso 1 1 calc R A .
C9 C 0.35217(12) 0.59358(11) 0.67930(15) 0.0234(4) Uani 1 1 d . . .
H9 H 0.3594 0.5498 0.6359 0.028 Uiso 1 1 calc R . .
C2 C 0.70942(12) 0.97056(12) 0.83342(14) 0.0216(4) Uani 1 1 d . . .
H2 H 0.7468 0.9743 0.8867 0.026 Uiso 1 1 calc R . .
N1 N 0.59205(10) 0.89994(9) 0.75449(11) 0.0176(3) Uani 1 1 d . . .
N2 N 0.40610(10) 0.72168(9) 0.74313(11) 0.0172(3) Uani 1 1 d . . .
O1A O 0.47293(19) 0.69714(15) 1.0367(2) 0.0581(7) Uani 0.848(2) 1 d PD A 1
O2 O 0.58640(13) 0.79758(15) 1.06030(16) 0.0608(6) Uani 1 1 d D A 1
O3 O 0.48839(10) 0.80762(9) 0.92320(12) 0.0298(3) Uani 1 1 d D A 1
F1A F 0.45053(17) 0.92376(15) 1.0789(2) 0.0837(8) Uani 0.848(2) 1 d PD A 1
F2 F 0.34696(11) 0.83466(15) 1.05820(15) 0.0777(6) Uani 1 1 d D A 1
F3 F 0.42675(18) 0.82170(19) 1.18400(14) 0.1126(10) Uani 1 1 d D A 1
S1A S 0.50322(4) 0.77971(5) 1.01992(4) 0.0284(2) Uani 0.848(2) 1 d PD A 1
C1A C 0.4283(2) 0.8445(3) 1.0894(2) 0.0546(9) Uani 0.848(2) 1 d PD A 1
S1B S 0.5042(2) 0.8301(3) 1.0272(3) 0.0284(11) Uiso 0.152(2) 1 d PD A 2
F1B F 0.4056(9) 0.7109(6) 1.0905(9) 0.074(4) Uiso 0.152(2) 1 d PD A 2
C1B C 0.4114(7) 0.7913(7) 1.0958(8) 0.052(5) Uiso 0.152(2) 1 d PD A 2
O1B O 0.4995(8) 0.9186(6) 1.0382(9) 0.048(3) Uiso 0.152(2) 1 d PD A 2

loop_
_atom_site_aniso_label
_atom_site_aniso_U_11
_atom_site_aniso_U_22
_atom_site_aniso_U_33
_atom_site_aniso_U_23
_atom_site_aniso_U_13
_atom_site_aniso_U_12
Cu 0.00808(15) 0.00717(15) 0.03140(19) 0.000 -0.00103(11) 0.000
C10 0.0177(8) 0.0175(9) 0.0333(10) -0.0057(8) 0.0086(7) -0.0043(7)
C8 0.0142(8) 0.0138(8) 0.0241(9) -0.0005(7) -0.0004(6) -0.0038(6)
C5 0.0210(9) 0.0165(8) 0.0317(10) 0.0037(7) -0.0086(8) -0.0046(7)
C3 0.0141(8) 0.0142(8) 0.0265(9) 0.0008(7) -0.0011(7) -0.0034(6)
C7 0.0172(8) 0.0172(8) 0.0293(10) -0.0051(7) 0.0064(7) -0.0048(7)
C4 0.0237(9) 0.0182(9) 0.0304(10) 0.0080(7) -0.0070(8) -0.0070(7)
C1 0.0175(8) 0.0169(8) 0.0289(10) 0.0059(7) -0.0034(7) -0.0046(7)
C6 0.0164(8) 0.0141(8) 0.0292(10) -0.0045(7) 0.0027(7) -0.0021(6)
C9 0.0224(9) 0.0153(8) 0.0326(10) -0.0080(7) 0.0073(8) -0.0058(7)
C2 0.0186(9) 0.0194(9) 0.0267(10) 0.0034(7) -0.0051(7) -0.0064(7)
N1 0.0122(7) 0.0108(7) 0.0298(8) 0.0006(6) -0.0011(6) -0.0016(5)
N2 0.0124(7) 0.0111(7) 0.0280(8) -0.0004(6) 0.0006(6) -0.0018(5)
O1A 0.0632(15) 0.0406(13) 0.0704(17) 0.0235(11) 0.0163(14) -0.0010(11)
O2 0.0377(11) 0.0882(16) 0.0564(12) -0.0192(11) -0.0235(9) 0.0165(10)
O3 0.0317(8) 0.0305(8) 0.0270(8) -0.0015(6) 0.0002(6) 0.0040(6)
F1A 0.0746(17) 0.0630(15) 0.114(2) -0.0540(14) 0.0095(15) 0.0101(12)
F2 0.0365(9) 0.1185(17) 0.0782(13) -0.0235(12) 0.0127(9) 0.0180(10)
F3 0.121(2) 0.184(3) 0.0325(10) -0.0153(13) 0.0187(11) 0.0590(19)
S1A 0.0261(3) 0.0343(5) 0.0247(3) 0.0008(2) 0.0003(2) 0.0052(3)
C1A 0.0480(19) 0.081(3) 0.0350(16) -0.0172(17) 0.0074(14) 0.0144(19)

loop_
_atom_type_symbol
_atom_type_description
_atom_type_scat_dispersion_real
_atom_type_scat_dispersion_imag
_atom_type_scat_source
C C 0.0033 0.0016 'International Tables Vol C Tables 4.2.6.8 and 6.1.1.4'
H H 0.0000 0.0000 'International Tables Vol C Tables 4.2.6.8 and 6.1.1.4'
N N 0.0061 0.0033 'International Tables Vol C Tables 4.2.6.8 and 6.1.1.4'
O O 0.0106 0.0060 'International Tables Vol C Tables 4.2.6.8 and 6.1.1.4'
F F 0.0171 0.0103 'International Tables Vol C Tables 4.2.6.8 and 6.1.1.4'
S S 0.1246 0.1234 'International Tables Vol C Tables 4.2.6.8 and 6.1.1.4'
Cu Cu 0.3201 1.2651 'International Tables Vol C Tables 4.2.6.8 and 6.1.1.4'

loop_
_geom_angle_atom_site_label_1
_geom_angle_atom_site_label_2
_geom_angle_atom_site_label_3
_geom_angle
_geom_angle_site_symmetry_1
_geom_angle_site_symmetry_3
N1 Cu N1 88.26(9) . 4_656
N1 Cu N2 178.52(6) . .
N1 Cu N2 90.56(6) 4_656 .
N1 Cu N2 90.56(6) . 4_656
N1 Cu N2 178.52(6) 4_656 4_656
N2 Cu N2 90.64(9) . 4_656
N1 Cu O3 89.39(6) . 4_656
N1 Cu O3 91.89(6) 4_656 4_656
N2 Cu O3 89.77(6) . 4_656
N2 Cu O3 88.98(6) 4_656 4_656
N1 Cu O3 91.89(6) . .
N1 Cu O3 89.39(6) 4_656 .
N2 Cu O3 88.98(6) . .
N2 Cu O3 89.77(6) 4_656 .
O3 Cu O3 178.22(7) 4_656 .
N2 C10 C9 123.18(17) . .
N2 C10 H10 118.4 . .
C9 C10 H10 118.4 . .
C9 C8 C7 116.98(16) . .
C9 C8 C3 121.38(16) . 6_557
C7 C8 C3 121.63(16) . 6_557
N1 C5 C4 122.72(17) . .
N1 C5 H5 118.6 . .
C4 C5 H5 118.6 . .
C2 C3 C4 116.93(16) . .
C2 C3 C8 121.85(16) . 6_667
C4 C3 C8 121.22(16) . 6_667
C6 C7 C8 120.03(17) . .
C6 C7 H7 120.0 . .
C8 C7 H7 120.0 . .
C5 C4 C3 119.90(17) . .
C5 C4 H4 120.1 . .
C3 C4 H4 120.1 . .
N1 C1 C2 122.66(17) . .
N1 C1 H1 118.7 . .
C2 C1 H1 118.7 . .
N2 C6 C7 122.79(17) . .
N2 C6 H6 118.6 . .
C7 C6 H6 118.6 . .
C10 C9 C8 119.62(17) . .
C10 C9 H9 120.2 . .
C8 C9 H9 120.2 . .
C1 C2 C3 119.92(17) . .
C1 C2 H2 120.0 . .
C3 C2 H2 120.0 . .
C5 N1 C1 117.86(16) . .
C5 N1 Cu 119.53(12) . .
C1 N1 Cu 122.60(12) . .
C10 N2 C6 117.38(15) . .
C10 N2 Cu 121.62(12) . .
C6 N2 Cu 120.95(12) . .
S1A O3 Cu 157.60(10) . .
O3 S1A O2 116.31(13) . .
O3 S1A O1A 113.26(14) . .
O2 S1A O1A 114.74(16) . .
O3 S1A C1A 101.75(13) . .
O2 S1A C1A 104.21(14) . .
O1A S1A C1A 104.35(18) . .
F2 C1A F1A 108.7(3) . .
F2 C1A F3 105.1(3) . .
F1A C1A F3 111.8(3) . .
F2 C1A S1A 110.8(2) . .
F1A C1A S1A 109.6(2) . .
F3 C1A S1A 110.8(3) . .
O1B S1B C1B 104.5(7) . .
F1B C1B S1B 111.6(10) . .

loop_
_geom_bond_atom_site_label_1
_geom_bond_atom_site_label_2
_geom_bond_distance
_geom_bond_site_symmetry_2
Cu N1 2.0270(15) .
Cu N1 2.0270(15) 4_656
Cu N2 2.0274(15) .
Cu N2 2.0274(15) 4_656
Cu O3 2.3778(17) 4_656
Cu O3 2.3778(17) .
C10 N2 1.341(2) .
C10 C9 1.381(2) .
C10 H10 0.9300 .
C8 C9 1.390(3) .
C8 C7 1.395(2) .
C8 C3 1.482(3) 6_557
C5 N1 1.338(2) .
C5 C4 1.381(3) .
C5 H5 0.9300 .
C3 C2 1.392(2) .
C3 C4 1.392(3) .
C3 C8 1.482(3) 6_667
C7 C6 1.376(2) .
C7 H7 0.9300 .
C4 H4 0.9300 .
C1 N1 1.341(2) .
C1 C2 1.381(2) .
C1 H1 0.9300 .
C6 N2 1.344(2) .
C6 H6 0.9300 .
C9 H9 0.9300 .
C2 H2 0.9300 .
O1A S1A 1.431(2) .
O2 S1A 1.419(2) .
O3 S1A 1.4169(17) .
F1A C1A 1.333(5) .
F2 C1A 1.327(4) .
F3 C1A 1.347(4) .
S1A C1A 1.822(3) .
S1B O1B 1.439(10) .
S1B C1B 1.816(10) .
F1B C1B 1.305(11) .
